data_4103251
loop_
_publ_author_name
'Shaoguang Zhang'
'Wen-Xiong Zhang'
'Jing Zhao'
'Zhenfeng Xi'

_publ_contact_author_address
;
Beijing National Laboratory for Molecular Sciences (BNLMS),
Key Laboratory of Bioorganic Chemistry and Molecular Engineering of Ministry 
of Education, College of Chemistry, Peking University,
Beijing 100871, China,
;
_publ_contact_author_email zfxi@pku.edu.cn
_publ_contact_author_name 'Zhenfeng Xi'
_publ_section_title
;
 Cleavage and Reorganization of Zr-C/Si-C Bonds Leading to Zr/Si-N
 Organometallic and Heterocyclic Compounds
;
_journal_name_full 'Journal of the American Chemical Society'
_journal_page_first 14042
_journal_page_last 14045
_journal_paper_doi 10.1021/ja1074932
_journal_volume 132
_journal_year 2010
_chemical_formula_sum 'C44 H56 N Si Zr'
_chemical_formula_weight 718.21
_chemical_name_systematic
; 
 ? 
;
_space_group_IT_number 2
_symmetry_cell_setting triclinic
_symmetry_space_group_name_Hall '-P 1'
_symmetry_space_group_name_H-M 'P -1'
_atom_sites_solution_hydrogens geom
_atom_sites_solution_primary direct
_atom_sites_solution_secondary difmap
_audit_creation_method SHELXL-97
_cell_angle_alpha 97.37(3)
_cell_angle_beta 92.83(3)
_cell_angle_gamma 109.00(3)
_cell_formula_units_Z 2
_cell_length_a 10.347(2)
_cell_length_b 11.153(2)
_cell_length_c 18.713(4)
_cell_measurement_reflns_used 14573
_cell_measurement_temperature 293(2)
_cell_measurement_theta_max 27.46
_cell_measurement_theta_min 1.10
_cell_volume 2015.4(8)
_computing_cell_refinement Rapid-AUTO
_computing_data_collection 'Rapid-AUTO (Rigaku,2000)'
_computing_data_reduction 'CrystalStructure (Rigaku/MSC,2000)'
_computing_molecular_graphics 'Siemens SHELXTL V4.2,(Sheldrick,1990)'
_computing_publication_material SHELXL-97,(Sheldrick,1997)
_computing_structure_refinement SHELXL-97,(Sheldrick,1997)
_computing_structure_solution SHELXS-97,(Sheldrick,1997)
_diffrn_ambient_temperature 293(2)
_diffrn_detector_area_resol_mean 10.00
_diffrn_measured_fraction_theta_full 0.984
_diffrn_measured_fraction_theta_max 0.984
_diffrn_measurement_device_type 'Rigaku RAXIS RAPID IP'
_diffrn_measurement_method \W
_diffrn_radiation_monochromator graphite
_diffrn_radiation_source 'fine-focus sealed tube'
_diffrn_radiation_type MoK\a
_diffrn_radiation_wavelength 0.71073
_diffrn_reflns_av_R_equivalents 0.0533
_diffrn_reflns_av_sigmaI/netI 0.1080
_diffrn_reflns_limit_h_max 12
_diffrn_reflns_limit_h_min -13
_diffrn_reflns_limit_k_max 14
_diffrn_reflns_limit_k_min -14
_diffrn_reflns_limit_l_max 24
_diffrn_reflns_limit_l_min -24
_diffrn_reflns_number 14573
_diffrn_reflns_theta_full 27.46
_diffrn_reflns_theta_max 27.46
_diffrn_reflns_theta_min 1.10
_diffrn_standards_decay_% 0
_diffrn_standards_interval_count 0
_diffrn_standards_interval_time 0
_diffrn_standards_number 0
_exptl_absorpt_coefficient_mu 0.331
_exptl_absorpt_correction_T_max 0.9367
_exptl_absorpt_correction_T_min 0.9071
_exptl_absorpt_correction_type empirical
_exptl_absorpt_process_details
; 
                                  HIGASHI, T. (1995). Abscor-empirical 
                                  Absorption Correction based on Fourier 
                                  Series Approximation. 
                                  Rigaku Corporation,Tokyo,Japan. 
;
_exptl_crystal_density_diffrn 1.183
_exptl_crystal_density_method 'not measured'
_exptl_crystal_F_000 762
_exptl_crystal_size_max 0.30
_exptl_crystal_size_mid 0.30
_exptl_crystal_size_min 0.20
_refine_diff_density_max 0.347
_refine_diff_density_min -1.008
_refine_diff_density_rms 0.089
_refine_ls_extinction_coef 0.0152(7)
_refine_ls_extinction_expression Fc^*^=kFc[1+0.001xFc^2^\l^3^/sin(2\q)]^-1/4^
_refine_ls_extinction_method SHELXL
_refine_ls_goodness_of_fit_ref 0.996
_refine_ls_hydrogen_treatment none
_refine_ls_matrix_type full
_refine_ls_number_parameters 435
_refine_ls_number_reflns 9078
_refine_ls_number_restraints 0
_refine_ls_restrained_S_all 0.996
_refine_ls_R_factor_all 0.0826
_refine_ls_R_factor_gt 0.0476
_refine_ls_shift/su_max 0.003
_refine_ls_shift/su_mean 0.000
_refine_ls_structure_factor_coef Fsqd
_refine_ls_weighting_details 'calc w=1/[\s^2^(Fo^2^)+(0.0320P)^2^+0.0000P] where P=(Fo^2^+2Fc^2^)/3'
_refine_ls_weighting_scheme calc
_refine_ls_wR_factor_gt 0.0953
_refine_ls_wR_factor_ref 0.1001
_reflns_number_gt 5276
_reflns_number_total 9078
_reflns_threshold_expression >2sigma(I)
_cod_data_source_file ja1074932_si_006.cif
_cod_data_source_block zsg43b
_cod_original_cell_volume 2015.4(7)
_cod_database_code 4103251

loop_
_symmetry_equiv_pos_as_xyz
'x, y, z'
'-x, -y, -z'

loop_
_atom_site_label
_atom_site_type_symbol
_atom_site_fract_x
_atom_site_fract_y
_atom_site_fract_z
_atom_site_U_iso_or_equiv
_atom_site_adp_type
_atom_site_occupancy
_atom_site_symmetry_multiplicity
_atom_site_calc_flag
_atom_site_refinement_flags
Zr1 Zr -0.14933(3) -0.07103(3) 0.715882(15) 0.03866(11) Uani 1 1 d .
Si1 Si 0.51778(8) 0.38256(7) 0.81296(5) 0.0439(2) Uani 1 1 d .
N1 N 0.4237(2) 0.4577(2) 0.76474(13) 0.0457(6) Uani 1 1 d .
C1 C -0.0593(4) -0.1523(3) 0.82044(18) 0.0566(9) Uani 1 1 d .
H1 H 0.0226 -0.1036 0.8536 0.068 Uiso 1 1 calc R
C2 C -0.0623(4) -0.2385(3) 0.75884(19) 0.0611(9) Uani 1 1 d .
H2 H 0.0156 -0.2620 0.7419 0.073 Uiso 1 1 calc R
C3 C -0.2010(5) -0.2999(3) 0.7327(2) 0.0840(14) Uani 1 1 d .
H3 H -0.2355 -0.3737 0.6940 0.101 Uiso 1 1 calc R
C4 C -0.2817(4) -0.2546(4) 0.7781(3) 0.0823(13) Uani 1 1 d .
H4 H -0.3819 -0.2903 0.7767 0.099 Uiso 1 1 calc R
C5 C -0.1931(4) -0.1608(3) 0.8329(2) 0.0722(11) Uani 1 1 d .
H5 H -0.2213 -0.1203 0.8761 0.087 Uiso 1 1 calc R
C6 C -0.2227(3) 0.0295(3) 0.61353(17) 0.0559(9) Uani 1 1 d .
H6 H -0.1636 0.0696 0.5778 0.067 Uiso 1 1 calc R
C7 C -0.3124(4) -0.0967(3) 0.60344(19) 0.0654(10) Uani 1 1 d .
H7 H -0.3254 -0.1596 0.5597 0.078 Uiso 1 1 calc R
C8 C -0.3932(3) -0.1134(3) 0.6612(2) 0.0702(11) Uani 1 1 d .
H8 H -0.4735 -0.1884 0.6646 0.084 Uiso 1 1 calc R
C9 C -0.3513(3) 0.0038(3) 0.70779(19) 0.0605(9) Uani 1 1 d .
H9 H -0.3992 0.0249 0.7489 0.073 Uiso 1 1 calc R
C10 C -0.2458(3) 0.0934(3) 0.67767(18) 0.0535(9) Uani 1 1 d .
H10 H -0.2086 0.1861 0.6941 0.064 Uiso 1 1 calc R
C11 C 0.0224(3) 0.1044(2) 0.77511(14) 0.0328(6) Uani 1 1 d .
C12 C 0.1324(3) 0.1327(2) 0.73532(14) 0.0325(6) Uani 1 1 d .
C13 C 0.1280(3) 0.0535(2) 0.66272(14) 0.0356(6) Uani 1 1 d .
C14 C 0.0190(3) -0.0551(2) 0.64052(14) 0.0391(7) Uani 1 1 d .
C15 C 0.2684(3) 0.2385(2) 0.76093(14) 0.0349(7) Uani 1 1 d .
C16 C 0.3759(3) 0.2220(2) 0.79842(14) 0.0365(7) Uani 1 1 d .
C17 C 0.3022(3) 0.3786(2) 0.74470(14) 0.0367(7) Uani 1 1 d .
C18 C 0.0090(3) -0.1377(3) 0.56827(16) 0.0567(9) Uani 1 1 d .
H18A H -0.0745 -0.1432 0.5401 0.068 Uiso 1 1 calc R
H18B H 0.0857 -0.0950 0.5424 0.068 Uiso 1 1 calc R
C19 C 0.0087(5) -0.2707(4) 0.5719(2) 0.1214(19) Uani 1 1 d .
H19A H 0.0922 -0.2670 0.5983 0.182 Uiso 1 1 calc R
H19B H 0.0021 -0.3153 0.5237 0.182 Uiso 1 1 calc R
H19C H -0.0684 -0.3153 0.5960 0.182 Uiso 1 1 calc R
C20 C 0.2471(3) 0.1028(3) 0.61594(16) 0.0497(8) Uani 1 1 d .
H20A H 0.2090 0.0923 0.5662 0.060 Uiso 1 1 calc R
H20B H 0.2922 0.1940 0.6321 0.060 Uiso 1 1 calc R
C21 C 0.3544(4) 0.0367(4) 0.61764(19) 0.0757(11) Uani 1 1 d .
H21A H 0.3995 0.0535 0.6658 0.114 Uiso 1 1 calc R
H21B H 0.4209 0.0691 0.5847 0.114 Uiso 1 1 calc R
H21C H 0.3106 -0.0541 0.6036 0.114 Uiso 1 1 calc R
C22 C 0.0182(3) 0.1684(2) 0.84821(14) 0.0347(6) Uani 1 1 d .
C23 C -0.0968(3) 0.2008(3) 0.86631(16) 0.0481(8) Uani 1 1 d .
H23 H -0.1708 0.1804 0.8313 0.058 Uiso 1 1 calc R
C24 C -0.1055(3) 0.2620(3) 0.93406(17) 0.0531(8) Uani 1 1 d .
H24 H -0.1833 0.2837 0.9429 0.064 Uiso 1 1 calc R
C25 C -0.0007(3) 0.2914(3) 0.98878(15) 0.0462(8) Uani 1 1 d .
C26 C 0.1114(3) 0.2555(3) 0.97304(16) 0.0545(8) Uani 1 1 d .
H26 H 0.1826 0.2727 1.0093 0.065 Uiso 1 1 calc R
C27 C 0.1220(3) 0.1948(3) 0.90553(15) 0.0491(8) Uani 1 1 d .
H27 H 0.1990 0.1710 0.8977 0.059 Uiso 1 1 calc R
C28 C -0.0108(4) 0.3623(3) 1.06226(16) 0.0674(10) Uani 1 1 d .
H28A H -0.0986 0.3213 1.0787 0.101 Uiso 1 1 calc R
H28B H -0.0008 0.4496 1.0581 0.101 Uiso 1 1 calc R
H28C H 0.0607 0.3606 1.0964 0.101 Uiso 1 1 calc R
C29 C 0.1963(3) 0.4296(3) 0.70936(16) 0.0453(8) Uani 1 1 d .
C30 C 0.2729(3) 0.5616(3) 0.68800(18) 0.0629(10) Uani 1 1 d .
H30A H 0.3379 0.5530 0.6546 0.094 Uiso 1 1 calc R
H30B H 0.3204 0.6204 0.7305 0.094 Uiso 1 1 calc R
H30C H 0.2080 0.5938 0.6656 0.094 Uiso 1 1 calc R
C31 C 0.1104(4) 0.3444(3) 0.64133(19) 0.0779(12) Uani 1 1 d .
H31A H 0.1703 0.3293 0.6063 0.117 Uiso 1 1 calc R
H31B H 0.0527 0.3864 0.6213 0.117 Uiso 1 1 calc R
H31C H 0.0544 0.2640 0.6537 0.117 Uiso 1 1 calc R
C32 C 0.1006(3) 0.4479(3) 0.7665(2) 0.0749(11) Uani 1 1 d .
H32A H 0.0402 0.4887 0.7478 0.112 Uiso 1 1 calc R
H32B H 0.1542 0.5007 0.8094 0.112 Uiso 1 1 calc R
H32C H 0.0473 0.3659 0.7780 0.112 Uiso 1 1 calc R
C33 C 0.5561(4) 0.4648(3) 0.90761(19) 0.0830(12) Uani 1 1 d .
H33A H 0.6109 0.5531 0.9087 0.124 Uiso 1 1 calc R
H33B H 0.6055 0.4239 0.9351 0.124 Uiso 1 1 calc R
H33C H 0.4718 0.4602 0.9282 0.124 Uiso 1 1 calc R
C34 C 0.6766(3) 0.3789(3) 0.7723(2) 0.0674(10) Uani 1 1 d .
H34A H 0.6533 0.3341 0.7236 0.101 Uiso 1 1 calc R
H34B H 0.7223 0.3357 0.8004 0.101 Uiso 1 1 calc R
H34C H 0.7363 0.4651 0.7720 0.101 Uiso 1 1 calc R
C35 C 0.3887(3) 0.1057(2) 0.82425(14) 0.0368(7) Uani 1 1 d .
C36 C 0.3010(3) -0.0206(3) 0.80043(16) 0.0470(8) Uani 1 1 d .
H36 H 0.2288 -0.0355 0.7652 0.056 Uiso 1 1 calc R
C37 C 0.3199(3) -0.1237(3) 0.82839(17) 0.0504(8) Uani 1 1 d .
H37 H 0.2594 -0.2059 0.8113 0.061 Uiso 1 1 calc R
C38 C 0.4251(3) -0.1089(3) 0.88061(16) 0.0472(8) Uani 1 1 d .
C39 C 0.5162(3) 0.0144(3) 0.90329(17) 0.0533(9) Uani 1 1 d .
H39 H 0.5908 0.0278 0.9369 0.064 Uiso 1 1 calc R
C40 C 0.4960(3) 0.1186(3) 0.87565(16) 0.0476(8) Uani 1 1 d .
H40 H 0.5574 0.2004 0.8925 0.057 Uiso 1 1 calc R
C41 C 0.4440(4) -0.2238(3) 0.91082(18) 0.0665(10) Uani 1 1 d .
H41A H 0.5344 -0.1990 0.9355 0.100 Uiso 1 1 calc R
H41B H 0.4327 -0.2923 0.8718 0.100 Uiso 1 1 calc R
H41C H 0.3768 -0.2521 0.9441 0.100 Uiso 1 1 calc R
C42 C 0.3084(9) 0.6537(9) 0.4560(5) 0.235(4) Uani 1 1 d .
H42A H 0.2534 0.6206 0.4105 0.352 Uiso 1 1 calc R
H42B H 0.3419 0.7458 0.4622 0.352 Uiso 1 1 calc R
H42C H 0.2535 0.6260 0.4946 0.352 Uiso 1 1 calc R
C43 C 0.4197(10) 0.6082(8) 0.4574(5) 0.217(4) Uani 1 1 d .
H43A H 0.4219 0.5742 0.4072 0.261 Uiso 1 1 calc R
H43B H 0.4997 0.6853 0.4683 0.261 Uiso 1 1 calc R
C44 C 0.4500(9) 0.5254(9) 0.4946(5) 0.190(4) Uani 1 1 d .
H44A H 0.3699 0.4490 0.4808 0.228 Uiso 1 1 calc R
H44B H 0.4391 0.5581 0.5437 0.228 Uiso 1 1 calc R

loop_
_atom_site_aniso_label
_atom_site_aniso_U_11
_atom_site_aniso_U_22
_atom_site_aniso_U_33
_atom_site_aniso_U_23
_atom_site_aniso_U_13
_atom_site_aniso_U_12
Zr1 0.03611(18) 0.03623(16) 0.04165(18) 0.00947(12) 0.00159(12) 0.00840(11)
Si1 0.0366(5) 0.0339(4) 0.0593(6) 0.0073(4) -0.0014(4) 0.0102(3)
N1 0.0391(15) 0.0332(13) 0.0644(17) 0.0101(11) 0.0021(13) 0.0109(11)
C1 0.066(3) 0.0494(19) 0.055(2) 0.0233(16) -0.0027(19) 0.0160(17)
C2 0.070(3) 0.052(2) 0.074(3) 0.0236(18) 0.016(2) 0.0307(19)
C3 0.107(4) 0.0333(19) 0.091(3) 0.0175(19) -0.017(3) -0.003(2)
C4 0.051(2) 0.076(3) 0.111(4) 0.056(3) 0.004(3) -0.006(2)
C5 0.092(3) 0.074(3) 0.060(2) 0.036(2) 0.027(2) 0.027(2)
C6 0.051(2) 0.075(2) 0.046(2) 0.0173(17) -0.0047(16) 0.0251(18)
C7 0.059(2) 0.077(3) 0.055(2) -0.0028(19) -0.0179(19) 0.0243(19)
C8 0.037(2) 0.075(3) 0.086(3) 0.018(2) -0.017(2) 0.0031(17)
C9 0.039(2) 0.088(3) 0.061(2) 0.010(2) 0.0027(17) 0.0320(18)
C10 0.046(2) 0.061(2) 0.064(2) 0.0109(18) -0.0003(17) 0.0315(16)
C11 0.0328(16) 0.0291(13) 0.0353(16) 0.0039(11) -0.0031(13) 0.0101(11)
C12 0.0357(16) 0.0292(13) 0.0366(16) 0.0088(11) 0.0013(13) 0.0152(11)
C13 0.0379(17) 0.0399(15) 0.0362(16) 0.0109(12) 0.0073(13) 0.0202(13)
C14 0.0444(18) 0.0404(15) 0.0351(16) 0.0068(12) 0.0009(14) 0.0178(13)
C15 0.0347(17) 0.0296(14) 0.0396(16) 0.0080(12) 0.0038(13) 0.0087(11)
C16 0.0382(17) 0.0352(15) 0.0378(16) 0.0101(12) 0.0033(13) 0.0129(12)
C17 0.0379(18) 0.0331(14) 0.0423(17) 0.0085(12) 0.0072(14) 0.0149(13)
C18 0.058(2) 0.060(2) 0.050(2) -0.0002(16) 0.0016(17) 0.0212(16)
C19 0.224(6) 0.075(3) 0.072(3) -0.011(2) 0.015(3) 0.068(3)
C20 0.048(2) 0.0601(19) 0.0425(18) 0.0111(15) 0.0110(15) 0.0173(15)
C21 0.066(3) 0.105(3) 0.074(3) 0.022(2) 0.025(2) 0.046(2)
C22 0.0355(16) 0.0321(14) 0.0380(16) 0.0083(12) 0.0060(13) 0.0119(12)
C23 0.044(2) 0.0587(19) 0.0425(19) 0.0027(15) 0.0031(15) 0.0211(15)
C24 0.055(2) 0.059(2) 0.053(2) 0.0056(16) 0.0127(17) 0.0294(16)
C25 0.060(2) 0.0457(17) 0.0337(17) 0.0041(13) 0.0084(16) 0.0182(15)
C26 0.053(2) 0.073(2) 0.0368(18) 0.0053(16) -0.0018(16) 0.0220(17)
C27 0.046(2) 0.066(2) 0.0387(18) 0.0077(15) 0.0049(15) 0.0232(16)
C28 0.095(3) 0.067(2) 0.043(2) 0.0051(16) 0.0130(19) 0.032(2)
C29 0.0448(19) 0.0417(16) 0.057(2) 0.0165(14) 0.0054(16) 0.0209(14)
C30 0.065(2) 0.0522(19) 0.082(3) 0.0361(18) 0.0126(19) 0.0244(17)
C31 0.092(3) 0.058(2) 0.086(3) 0.0198(19) -0.026(2) 0.031(2)
C32 0.067(3) 0.076(2) 0.108(3) 0.044(2) 0.027(2) 0.046(2)
C33 0.096(3) 0.063(2) 0.084(3) -0.015(2) -0.018(2) 0.032(2)
C34 0.046(2) 0.057(2) 0.108(3) 0.036(2) 0.018(2) 0.0179(16)
C35 0.0353(17) 0.0389(15) 0.0403(16) 0.0123(12) 0.0058(13) 0.0152(12)
C36 0.0435(19) 0.0399(16) 0.059(2) 0.0120(14) -0.0045(15) 0.0156(13)
C37 0.051(2) 0.0369(16) 0.067(2) 0.0128(15) 0.0039(17) 0.0193(14)
C38 0.054(2) 0.0499(18) 0.0528(19) 0.0246(15) 0.0138(16) 0.0299(15)
C39 0.053(2) 0.0561(19) 0.054(2) 0.0202(16) -0.0055(16) 0.0199(16)
C40 0.049(2) 0.0429(16) 0.0512(19) 0.0137(14) 0.0005(16) 0.0141(14)
C41 0.079(3) 0.060(2) 0.075(2) 0.0326(18) 0.010(2) 0.0346(18)
C42 0.207(10) 0.307(12) 0.223(9) 0.084(8) 0.045(8) 0.111(9)
C43 0.236(11) 0.165(8) 0.240(11) 0.033(7) -0.028(9) 0.059(7)
C44 0.219(12) 0.204(10) 0.173(7) 0.075(6) 0.038(8) 0.084(7)

loop_
_atom_type_symbol
_atom_type_description
_atom_type_scat_dispersion_real
_atom_type_scat_dispersion_imag
_atom_type_scat_source
C C 0.0033 0.0016 'International Tables Vol C Tables 4.2.6.8 and 6.1.1.4'
H H 0.0000 0.0000 'International Tables Vol C Tables 4.2.6.8 and 6.1.1.4'
N N 0.0061 0.0033 'International Tables Vol C Tables 4.2.6.8 and 6.1.1.4'
Si Si 0.0817 0.0704 'International Tables Vol C Tables 4.2.6.8 and 6.1.1.4'
Zr Zr -2.9673 0.5597 'International Tables Vol C Tables 4.2.6.8 and 6.1.1.4'

loop_
_geom_angle_atom_site_label_1
_geom_angle_atom_site_label_2
_geom_angle_atom_site_label_3
_geom_angle
_geom_angle_site_symmetry_1
_geom_angle_site_symmetry_3
C14 Zr1 C11 78.59(10) . .
C14 Zr1 C9 129.56(11) . .
C11 Zr1 C9 103.76(11) . .
C14 Zr1 C3 98.96(15) . .
C11 Zr1 C3 127.83(11) . .
C9 Zr1 C3 115.76(15) . .
C14 Zr1 C10 100.56(11) . .
C11 Zr1 C10 83.67(10) . .
C9 Zr1 C10 32.81(10) . .
C3 Zr1 C10 145.79(13) . .
C14 Zr1 C1 101.57(11) . .
C11 Zr1 C1 75.92(10) . .
C9 Zr1 C1 128.24(12) . .
C3 Zr1 C1 53.25(12) . .
C10 Zr1 C1 146.06(12) . .
C14 Zr1 C2 82.49(11) . .
C11 Zr1 C2 97.12(11) . .
C9 Zr1 C2 144.36(12) . .
C3 Zr1 C2 32.50(11) . .
C10 Zr1 C2 176.95(11) . .
C1 Zr1 C2 32.15(10) . .
C14 Zr1 C4 130.75(14) . .
C11 Zr1 C4 122.86(12) . .
C9 Zr1 C4 90.91(14) . .
C3 Zr1 C4 31.92(13) . .
C10 Zr1 C4 123.70(13) . .
C1 Zr1 C4 53.25(11) . .
C2 Zr1 C4 53.45(13) . .
C14 Zr1 C5 133.02(12) . .
C11 Zr1 C5 90.45(12) . .
C9 Zr1 C5 97.40(13) . .
C3 Zr1 C5 53.36(14) . .
C10 Zr1 C5 123.69(13) . .
C1 Zr1 C5 32.02(11) . .
C2 Zr1 C5 53.43(13) . .
C4 Zr1 C5 32.49(12) . .
C14 Zr1 C6 76.55(11) . .
C11 Zr1 C6 99.06(10) . .
C9 Zr1 C6 53.13(11) . .
C3 Zr1 C6 131.49(12) . .
C10 Zr1 C6 31.84(10) . .
C1 Zr1 C6 174.94(10) . .
C2 Zr1 C6 150.30(12) . .
C4 Zr1 C6 131.47(12) . .
C5 Zr1 C6 150.37(13) . .
C14 Zr1 C8 118.66(11) . .
C11 Zr1 C8 135.08(11) . .
C9 Zr1 C8 32.22(10) . .
C3 Zr1 C8 92.24(14) . .
C10 Zr1 C8 53.68(11) . .
C1 Zr1 C8 131.33(12) . .
C2 Zr1 C8 124.74(12) . .
C4 Zr1 C8 79.07(13) . .
C5 Zr1 C8 101.34(14) . .
C6 Zr1 C8 52.92(11) . .
C14 Zr1 C7 87.08(11) . .
C11 Zr1 C7 130.73(11) . .
C9 Zr1 C7 52.76(12) . .
C3 Zr1 C7 100.73(13) . .
C10 Zr1 C7 52.85(11) . .
C1 Zr1 C7 153.33(11) . .
C2 Zr1 C7 127.60(12) . .
C4 Zr1 C7 102.17(13) . .
C5 Zr1 C7 130.64(13) . .
C6 Zr1 C7 31.71(10) . .
C8 Zr1 C7 31.70(11) . .
N1 Si1 C33 108.17(15) . .
N1 Si1 C34 113.37(14) . .
C33 Si1 C34 111.36(17) . .
N1 Si1 C16 94.29(11) . .
C33 Si1 C16 114.84(16) . .
C34 Si1 C16 113.66(14) . .
C17 N1 Si1 109.42(18) . .
C5 C1 C2 109.0(3) . .
C5 C1 Zr1 74.18(19) . .
C2 C1 Zr1 74.03(18) . .
C5 C1 H1 125.2 . .
C2 C1 H1 125.2 . .
Zr1 C1 H1 125.2 . .
C1 C2 C3 106.8(4) . .
C1 C2 Zr1 73.82(18) . .
C3 C2 Zr1 72.8(2) . .
C1 C2 H2 126.2 . .
C3 C2 H2 126.2 . .
Zr1 C2 H2 126.2 . .
C4 C3 C2 109.0(4) . .
C4 C3 Zr1 75.0(2) . .
C2 C3 Zr1 74.67(19) . .
C4 C3 H3 125.0 . .
C2 C3 H3 125.0 . .
Zr1 C3 H3 125.0 . .
C3 C4 C5 107.7(4) . .
C3 C4 Zr1 73.0(2) . .
C5 C4 Zr1 73.77(18) . .
C3 C4 H4 125.9 . .
C5 C4 H4 125.9 . .
Zr1 C4 H4 125.9 . .
C1 C5 C4 107.5(4) . .
C1 C5 Zr1 73.80(19) . .
C4 C5 Zr1 73.7(2) . .
C1 C5 H5 125.9 . .
C4 C5 H5 125.9 . .
Zr1 C5 H5 125.9 . .
C10 C6 C7 108.6(3) . .
C10 C6 Zr1 73.01(17) . .
C7 C6 Zr1 74.73(18) . .
C10 C6 H6 125.4 . .
C7 C6 H6 125.4 . .
Zr1 C6 H6 125.4 . .
C6 C7 C8 108.9(3) . .
C6 C7 Zr1 73.56(18) . .
C8 C7 Zr1 73.70(18) . .
C6 C7 H7 125.3 . .
C8 C7 H7 125.3 . .
Zr1 C7 H7 125.3 . .
C7 C8 C9 107.0(3) . .
C7 C8 Zr1 74.59(19) . .
C9 C8 Zr1 71.88(18) . .
C7 C8 H8 126.2 . .
C9 C8 H8 126.2 . .
Zr1 C8 H8 126.2 . .
C8 C9 C10 108.6(3) . .
C8 C9 Zr1 75.9(2) . .
C10 C9 Zr1 74.40(18) . .
C8 C9 H9 125.2 . .
C10 C9 H9 125.2 . .
Zr1 C9 H9 125.2 . .
C6 C10 C9 107.0(3) . .
C6 C10 Zr1 75.15(18) . .
C9 C10 Zr1 72.79(18) . .
C6 C10 H10 126.0 . .
C9 C10 H10 126.0 . .
Zr1 C10 H10 126.0 . .
C12 C11 C22 125.7(2) . .
C12 C11 Zr1 109.79(18) . .
C22 C11 Zr1 124.30(19) . .
C11 C12 C13 120.9(2) . .
C11 C12 C15 123.8(2) . .
C13 C12 C15 115.2(2) . .
C14 C13 C12 119.4(2) . .
C14 C13 C20 122.8(3) . .
C12 C13 C20 117.8(2) . .
C13 C14 C18 121.6(3) . .
C13 C14 Zr1 110.8(2) . .
C18 C14 Zr1 126.9(2) . .
C16 C15 C12 124.5(2) . .
C16 C15 C17 112.1(2) . .
C12 C15 C17 123.3(2) . .
C15 C16 C35 130.1(2) . .
C15 C16 Si1 106.14(18) . .
C35 C16 Si1 123.78(19) . .
N1 C17 C29 118.1(2) . .
N1 C17 C15 117.9(2) . .
C29 C17 C15 124.0(2) . .
C19 C18 C14 115.6(3) . .
C19 C18 H18A 108.4 . .
C14 C18 H18A 108.4 . .
C19 C18 H18B 108.4 . .
C14 C18 H18B 108.4 . .
H18A C18 H18B 107.5 . .
C18 C19 H19A 109.5 . .
C18 C19 H19B 109.5 . .
H19A C19 H19B 109.5 . .
C18 C19 H19C 109.5 . .
H19A C19 H19C 109.5 . .
H19B C19 H19C 109.5 . .
C21 C20 C13 115.0(2) . .
C21 C20 H20A 108.5 . .
C13 C20 H20A 108.5 . .
C21 C20 H20B 108.5 . .
C13 C20 H20B 108.5 . .
H20A C20 H20B 107.5 . .
C20 C21 H21A 109.5 . .
C20 C21 H21B 109.5 . .
H21A C21 H21B 109.5 . .
C20 C21 H21C 109.5 . .
H21A C21 H21C 109.5 . .
H21B C21 H21C 109.5 . .
C23 C22 C27 115.2(3) . .
C23 C22 C11 120.5(2) . .
C27 C22 C11 124.2(3) . .
C24 C23 C22 122.8(3) . .
C24 C23 H23 118.6 . .
C22 C23 H23 118.6 . .
C25 C24 C23 121.2(3) . .
C25 C24 H24 119.4 . .
C23 C24 H24 119.4 . .
C26 C25 C24 117.0(3) . .
C26 C25 C28 122.8(3) . .
C24 C25 C28 120.2(3) . .
C25 C26 C27 122.6(3) . .
C25 C26 H26 118.7 . .
C27 C26 H26 118.7 . .
C26 C27 C22 121.1(3) . .
C26 C27 H27 119.4 . .
C22 C27 H27 119.4 . .
C25 C28 H28A 109.5 . .
C25 C28 H28B 109.5 . .
H28A C28 H28B 109.5 . .
C25 C28 H28C 109.5 . .
H28A C28 H28C 109.5 . .
H28B C28 H28C 109.5 . .
C31 C29 C32 109.3(3) . .
C31 C29 C30 107.2(3) . .
C32 C29 C30 108.3(3) . .
C31 C29 C17 115.4(3) . .
C32 C29 C17 107.6(2) . .
C30 C29 C17 108.9(2) . .
C29 C30 H30A 109.5 . .
C29 C30 H30B 109.5 . .
H30A C30 H30B 109.5 . .
C29 C30 H30C 109.5 . .
H30A C30 H30C 109.5 . .
H30B C30 H30C 109.5 . .
C29 C31 H31A 109.5 . .
C29 C31 H31B 109.5 . .
H31A C31 H31B 109.5 . .
C29 C31 H31C 109.5 . .
H31A C31 H31C 109.5 . .
H31B C31 H31C 109.5 . .
C29 C32 H32A 109.5 . .
C29 C32 H32B 109.5 . .
H32A C32 H32B 109.5 . .
C29 C32 H32C 109.5 . .
H32A C32 H32C 109.5 . .
H32B C32 H32C 109.5 . .
Si1 C33 H33A 109.5 . .
Si1 C33 H33B 109.5 . .
H33A C33 H33B 109.5 . .
Si1 C33 H33C 109.5 . .
H33A C33 H33C 109.5 . .
H33B C33 H33C 109.5 . .
Si1 C34 H34A 109.5 . .
Si1 C34 H34B 109.5 . .
H34A C34 H34B 109.5 . .
Si1 C34 H34C 109.5 . .
H34A C34 H34C 109.5 . .
H34B C34 H34C 109.5 . .
C40 C35 C36 115.4(2) . .
C40 C35 C16 119.2(2) . .
C36 C35 C16 125.4(2) . .
C37 C36 C35 121.4(3) . .
C37 C36 H36 119.3 . .
C35 C36 H36 119.3 . .
C38 C37 C36 122.4(3) . .
C38 C37 H37 118.8 . .
C36 C37 H37 118.8 . .
C37 C38 C39 117.4(3) . .
C37 C38 C41 121.6(3) . .
C39 C38 C41 121.0(3) . .
C38 C39 C40 120.1(3) . .
C38 C39 H39 120.0 . .
C40 C39 H39 120.0 . .
C35 C40 C39 123.2(3) . .
C35 C40 H40 118.4 . .
C39 C40 H40 118.4 . .
C38 C41 H41A 109.5 . .
C38 C41 H41B 109.5 . .
H41A C41 H41B 109.5 . .
C38 C41 H41C 109.5 . .
H41A C41 H41C 109.5 . .
H41B C41 H41C 109.5 . .
C43 C42 H42A 109.5 . .
C43 C42 H42B 109.5 . .
H42A C42 H42B 109.5 . .
C43 C42 H42C 109.5 . .
H42A C42 H42C 109.5 . .
H42B C42 H42C 109.5 . .
C44 C43 C42 132.2(11) . .
C44 C43 H43A 104.2 . .
C42 C43 H43A 104.2 . .
C44 C43 H43B 104.2 . .
C42 C43 H43B 104.2 . .
H43A C43 H43B 105.5 . .
C43 C44 C44 140.9(13) . 2_666
C43 C44 H44A 101.8 . .
C44 C44 H44A 101.8 2_666 .
C43 C44 H44B 101.8 . .
C44 C44 H44B 101.8 2_666 .
H44A C44 H44B 104.7 . .

loop_
_geom_bond_atom_site_label_1
_geom_bond_atom_site_label_2
_geom_bond_distance
_geom_bond_site_symmetry_2
Zr1 C14 2.272(3) .
Zr1 C11 2.280(3) .
Zr1 C9 2.494(3) .
Zr1 C3 2.497(3) .
Zr1 C10 2.515(3) .
Zr1 C1 2.518(3) .
Zr1 C2 2.521(3) .
Zr1 C4 2.523(3) .
Zr1 C5 2.523(3) .
Zr1 C6 2.542(3) .
Zr1 C8 2.546(3) .
Zr1 C7 2.557(3) .
Si1 N1 1.761(2) .
Si1 C33 1.847(3) .
Si1 C34 1.854(3) .
Si1 C16 1.887(3) .
N1 C17 1.283(3) .
C1 C5 1.390(5) .
C1 C2 1.395(5) .
C1 H1 0.9800 .
C2 C3 1.404(5) .
C2 H2 0.9800 .
C3 C4 1.380(6) .
C3 H3 0.9800 .
C4 C5 1.412(5) .
C4 H4 0.9800 .
C5 H5 0.9800 .
C6 C10 1.387(4) .
C6 C7 1.393(4) .
C6 H6 0.9800 .
C7 C8 1.394(5) .
C7 H7 0.9800 .
C8 C9 1.399(5) .
C8 H8 0.9800 .
C9 C10 1.415(4) .
C9 H9 0.9800 .
C10 H10 0.9800 .
C11 C12 1.364(4) .
C11 C22 1.469(4) .
C12 C13 1.513(4) .
C12 C15 1.520(3) .
C13 C14 1.359(4) .
C13 C20 1.541(4) .
C14 C18 1.514(4) .
C15 C16 1.361(3) .
C15 C17 1.559(3) .
C16 C35 1.484(3) .
C17 C29 1.546(4) .
C18 C19 1.493(4) .
C18 H18A 0.9700 .
C18 H18B 0.9700 .
C19 H19A 0.9600 .
C19 H19B 0.9600 .
C19 H19C 0.9600 .
C20 C21 1.522(4) .
C20 H20A 0.9700 .
C20 H20B 0.9700 .
C21 H21A 0.9600 .
C21 H21B 0.9600 .
C21 H21C 0.9600 .
C22 C23 1.396(4) .
C22 C27 1.411(4) .
C23 C24 1.382(4) .
C23 H23 0.9300 .
C24 C25 1.380(4) .
C24 H24 0.9300 .
C25 C26 1.377(4) .
C25 C28 1.522(4) .
C26 C27 1.381(4) .
C26 H26 0.9300 .
C27 H27 0.9300 .
C28 H28A 0.9600 .
C28 H28B 0.9600 .
C28 H28C 0.9600 .
C29 C31 1.530(4) .
C29 C32 1.531(4) .
C29 C30 1.543(4) .
C30 H30A 0.9600 .
C30 H30B 0.9600 .
C30 H30C 0.9600 .
C31 H31A 0.9600 .
C31 H31B 0.9600 .
C31 H31C 0.9600 .
C32 H32A 0.9600 .
C32 H32B 0.9600 .
C32 H32C 0.9600 .
C33 H33A 0.9600 .
C33 H33B 0.9600 .
C33 H33C 0.9600 .
C34 H34A 0.9600 .
C34 H34B 0.9600 .
C34 H34C 0.9600 .
C35 C40 1.390(4) .
C35 C36 1.405(4) .
C36 C37 1.387(4) .
C36 H36 0.9300 .
C37 C38 1.380(4) .
C37 H37 0.9300 .
C38 C39 1.388(4) .
C38 C41 1.529(4) .
C39 C40 1.402(4) .
C39 H39 0.9300 .
C40 H40 0.9300 .
C41 H41A 0.9600 .
C41 H41B 0.9600 .
C41 H41C 0.9600 .
C42 C43 1.403(9) .
C42 H42A 0.9600 .
C42 H42B 0.9600 .
C42 H42C 0.9600 .
C43 C44 1.329(9) .
C43 H43A 0.9700 .
C43 H43B 0.9700 .
C44 C44 1.351(13) 2_666
C44 H44A 0.9700 .
C44 H44B 0.9700 .
